data_2002616
loop_
_publ_author_name
'Postel, M von'
'Mueller-Buschbaum, Hk'

_publ_section_title
;
Ein neues Alkali-Erdalkalimetall-Kupfer-Oxovanadat: K Ba3 Ca4 Cu3 V7 O28
;
_journal_name_full
;
Zeitschrift fuer Anorganische und Allgemeine Chemie
;
_journal_page_first 123
_journal_page_last 127
_journal_paper_doi 10.1002/zaac.19936190120
_journal_volume 619
_journal_year 1993
_chemical_formula_structural 'K Ba3 Ca4 Cu3 (V7 O28)'
_chemical_formula_sum 'Ba3 Ca4 Cu3 K O28 V7'
_chemical_name_systematic
;
Potassium tribarium tetracalcium tricopper heptavanadate
;
_space_group_IT_number 186
_symmetry_cell_setting hexagonal
_symmetry_Int_Tables_number 186
_symmetry_space_group_name_Hall 'P 6c -2c'
_symmetry_space_group_name_H-M 'P 63 m c'
_cell_angle_alpha 90
_cell_angle_beta 90
_cell_angle_gamma 120
_cell_formula_units_Z 2
_cell_length_a 11.1600(13)
_cell_length_b 11.1600(13)
_cell_length_c 12.4283(19)
_cell_volume 1340.5
_refine_ls_R_factor_all 0.087
_cod_database_code 2002616

loop_
_symmetry_equiv_pos_as_xyz
x,y,z
-y,x-y,z
y-x,-x,z
-y,-x,z
y-x,y,z
x,x-y,z
-x,-y,1/2+z
y,y-x,1/2+z
x-y,x,1/2+z
y,x,1/2+z
x-y,-y,1/2+z
-x,y-x,1/2+z

loop_
_atom_site_label
_atom_site_type_symbol
_atom_site_symmetry_multiplicity
_atom_site_Wyckoff_symbol
_atom_site_fract_x
_atom_site_fract_y
_atom_site_fract_z
_atom_site_occupancy
_atom_site_attached_hydrogens
_atom_site_calc_flag
Ba1 Ba2+ 6 c 0.14318(6) 0.2864(1) 0.25 1. 0 d
Cu1 Cu2+ 6 c 0.5404(1) 0.0808(3) 0.25 1. 0 d
K1 K1+ 2 b 0.6667 0.3333 0.939(1) 1. 0 d
Ca1 Ca2+ 2 a 0. 0. 0.999(2) 1. 0 d
Ca2 Ca2+ 6 c 0.5355(3) 0.0710(5) 0.5278(4) 1. 0 d
V1 V5+ 2 b 0.6667 0.3333 0.6804(5) 1. 0 d
V2 V5+ 6 c 0.1723(3) 0.3446(6) 0.9055(4) 1. 0 d
V3 V5+ 6 c 0.3561(6) 0.1780(3) 0.0872(4) 1. 0 d
O1 O2- 6 c 0.184(1) 0.368(2) 0.037(2) 1. 0 d
O2 O2- 6 c 0.090(1) 0.910(1) 0.613(2) 1. 0 d
O3 O2- 12 d 0.924(2) 0.337(2) 0.145(2) 1. 0 d
O4 O2- 6 c 0.184(3) 0.092(1) 0.367(2) 1. 0 d
O5 O2- 12 d 0.564(2) 0.906(2) 0.867(2) 1. 0 d
O6 O2- 6 c 0.388(4) 0.194(2) 0.960(3) 1. 0 d
O7 O2- 6 c 0.168(2) 0.584(1) 0.222(1) 1. 0 d
O8 O2- 2 b 0.3333 0.6667 0.037(2) 1. 0 d

loop_
_atom_type_symbol
_atom_type_oxidation_number
Ba2+ 2.000
Cu2+ 2.000
K1+ 1.000
Ca2+ 2.000
V5+ 5.000
O2- -2.000
